data_7058703
loop_
_publ_author_name
'Pog\'any, Luk\'a\<s'
'Brach\<nakov\'a, Barbora'
'Mas\'arov\'a, Petra'
'Moncol, J\'an'
'Pavlik, J\'an'
'G\'al, Miroslav'
'Maz\'ur, Milan'
'Herchel, Radovan'
'Nemec, Ivan'
'\<Salitro\<s, Ivan'

_publ_section_title
;
 Impact of the Schiff base ligand substituents on the solid state and
 solution properties of eleven iron(iii) complexes
;
_journal_issue 35
_journal_name_full 'New Journal of Chemistry'
_journal_page_first 13916
_journal_paper_doi 10.1039/C9NJ03087E
_journal_volume 43
_journal_year 2019
_chemical_formula_moiety '2(C23 H27 Br2 Cl Fe N3 O4), 2(H2 O), C3 H6 O'
_chemical_formula_sum 'C49 H64 Br4 Cl2 Fe2 N6 O11'
_chemical_formula_weight 1415.30
_space_group_crystal_system monoclinic
_space_group_IT_number 14
_space_group_name_Hall '-P 2ybc'
_space_group_name_H-M_alt 'P 1 21/c 1'
_symmetry_space_group_name_Hall '-P 2ybc'
_symmetry_space_group_name_H-M 'P 1 21/c 1'
_atom_sites_solution_hydrogens mixed
_atom_sites_solution_primary direct
_audit_creation_date 2018-12-11
_audit_creation_method
;
Olex2 1.2
(compiled 2017.08.10 svn.r3458 for OlexSys, GUI svn.r5506)
;
_audit_update_record
;
2019-01-18 deposited with the CCDC.    2019-07-29 downloaded from the CCDC.
;
_cell_angle_alpha 90
_cell_angle_beta 99.769(3)
_cell_angle_gamma 90
_cell_formula_units_Z 4
_cell_length_a 18.7064(8)
_cell_length_b 27.4015(14)
_cell_length_c 10.9938(3)
_cell_measurement_reflns_used 256127
_cell_measurement_temperature 100
_cell_measurement_theta_max 26.37
_cell_measurement_theta_min 4.09
_cell_volume 5553.5(4)
_computing_cell_refinement CrysAlisPro
_computing_molecular_graphics 'Olex2 (Dolomanov et al., 2009)'
_computing_publication_material 'Olex2 (Dolomanov et al., 2009)'
_computing_structure_refinement 'ShelXL (Sheldrick, 2015)'
_computing_structure_solution 'ShelXS-1997 (Sheldrick, 2008)'
_diffrn_ambient_temperature 100
_diffrn_detector_area_resol_mean 8
_diffrn_measured_fraction_theta_full 0.999
_diffrn_measured_fraction_theta_max 0.999
_diffrn_measurement_device_type 'Gemini, Rubby, large Be window'
_diffrn_radiation_monochromator graphite
_diffrn_radiation_type MoK\a
_diffrn_radiation_wavelength 0.71073
_diffrn_reflns_av_R_equivalents 0.0465
_diffrn_reflns_av_unetI/netI 0.0116
_diffrn_reflns_Laue_measured_fraction_full 0.999
_diffrn_reflns_Laue_measured_fraction_max 0.999
_diffrn_reflns_limit_h_max 23
_diffrn_reflns_limit_h_min -23
_diffrn_reflns_limit_k_max 34
_diffrn_reflns_limit_k_min -34
_diffrn_reflns_limit_l_max 13
_diffrn_reflns_limit_l_min -13
_diffrn_reflns_number 265310
_diffrn_reflns_point_group_measured_fraction_full 0.999
_diffrn_reflns_point_group_measured_fraction_max 0.999
_diffrn_reflns_theta_full 25.242
_diffrn_reflns_theta_max 26.372
_diffrn_reflns_theta_min 2.502
_diffrn_source 'fine-focus sealed tube'
_exptl_absorpt_coefficient_mu 3.559
_exptl_absorpt_correction_T_max 0.599
_exptl_absorpt_correction_T_min 0.251
_exptl_absorpt_correction_type analytical
_exptl_absorpt_process_details 'SCALE3 ABSPACK'
_exptl_crystal_colour 'dark red'
_exptl_crystal_colour_modifier dark
_exptl_crystal_colour_primary red
_exptl_crystal_density_diffrn 1.693
_exptl_crystal_description block
_exptl_crystal_F_000 2856
_exptl_crystal_size_max 0.552
_exptl_crystal_size_mid 0.459
_exptl_crystal_size_min 0.111
_refine_diff_density_max 0.708
_refine_diff_density_min -0.374
_refine_diff_density_rms 0.062
_refine_ls_extinction_method none
_refine_ls_goodness_of_fit_ref 1.051
_refine_ls_hydrogen_treatment constr
_refine_ls_matrix_type full
_refine_ls_number_parameters 673
_refine_ls_number_reflns 11341
_refine_ls_number_restraints 0
_refine_ls_restrained_S_all 1.051
_refine_ls_R_factor_all 0.0253
_refine_ls_R_factor_gt 0.0221
_refine_ls_shift/su_max 0.002
_refine_ls_shift/su_mean 0.000
_refine_ls_structure_factor_coef Fsqd
_refine_ls_weighting_details 'w=1/[\s^2^(Fo^2^)+(0.0258P)^2^+5.9424P] where P=(Fo^2^+2Fc^2^)/3'
_refine_ls_weighting_scheme calc
_refine_ls_wR_factor_gt 0.0554
_refine_ls_wR_factor_ref 0.0564
_reflns_Friedel_coverage 0.000
_reflns_number_gt 10441
_reflns_number_total 11341
_reflns_threshold_expression 'I > 2\s(I)'
_cod_data_source_file c9nj03087e4.cif
_cod_data_source_block 10_100K
_cod_depositor_comments 'Adding full bibliography for 7058691--7058703.cif.'
_cod_database_code 7058703
_shelx_shelxl_version_number 2018/3
_shelx_space_group_comment
;
The symmetry employed for this shelxl refinement is uniquely defined
by the following loop, which should always be used as a source of
symmetry information in preference to the above space-group names.
They are only intended as comments.
;
_shelx_estimated_absorpt_t_max 0.693
_shelx_estimated_absorpt_t_min 0.244
_olex2_refinement_description
;
1. Fixed Uiso
 At 1.2 times of:
  All C(H) groups, All C(H,H) groups
 At 1.5 times of:
  All C(H,H,H) groups, All C(H,H,H,H,H,H) groups, All O(H,H) groups
2. Others
 Fixed Sof: H48A(0.5) H48B(0.5) H48C(0.5) H48D(0.5) H48E(0.5) H48F(0.5)
 H49A(0.5) H49B(0.5) H49C(0.5) H49D(0.5) H49E(0.5) H49F(0.5)
3.a Riding coordinates:
 O1W(H1WA,H1WB), O2W(H2WA,H2WB)
3.b Secondary CH2 refined with riding coordinates:
 C1(H1A,H1B), C2(H2A,H2B), C3(H3A,H3B), C4(H4A,H4B), C5(H5A,H5B), C6(H6A,H6B),
 C24(H24A,H24B), C25(H25A,H25B), C26(H26A,H26B), C27(H27A,H27B), C28(H28A,H28B),
  C29(H29A,H29B)
3.c Aromatic/amide H refined with riding coordinates:
 C7(H7), C10(H10), C11(H11), C14(H14), C17(H17), C18(H18), C30(H30), C33(H33),
 C34(H34), C37(H37), C40(H40), C41(H41)
3.d Disordered Me refined with riding coordinates:
 C48(H48A,H48B,H48C,H48D,H48E,H48F), C49(H49A,H49B,H49C,H49D,H49E,H49F)
3.e Idealised Me refined as rotating group:
 C21(H21A,H21B,H21C), C22(H22A,H22B,H22C), C23(H23A,H23B,H23C), C44(H44A,H44B,
 H44C), C45(H45A,H45B,H45C), C46(H46A,H46B,H46C)
;
_olex2_submission_special_instructions 'No special instructions were received'

loop_
_space_group_symop_operation_xyz
'x, y, z'
'-x, y+1/2, -z+1/2'
'-x, -y, -z'
'x, -y-1/2, z-1/2'

loop_
_atom_site_label
_atom_site_type_symbol
_atom_site_fract_x
_atom_site_fract_y
_atom_site_fract_z
_atom_site_U_iso_or_equiv
_atom_site_adp_type
_atom_site_occupancy
_atom_site_site_symmetry_order
_atom_site_calc_flag
_atom_site_refinement_flags_posn
_atom_site_refinement_flags_occupancy
Br1 Br 0.39130(2) 0.23791(2) 0.35619(2) 0.02324(5) Uani 1 1 d . .
Br2 Br -0.00989(2) 0.41195(2) 0.16558(2) 0.02900(6) Uani 1 1 d . .
Fe1 Fe 0.28391(2) 0.40511(2) 0.04117(2) 0.01155(6) Uani 1 1 d . .
Cl2 Cl 0.29414(3) 0.40722(2) -0.16758(4) 0.01818(9) Uani 1 1 d . .
O1 O 0.22735(7) 0.34563(5) 0.01922(12) 0.0148(3) Uani 1 1 d . .
O2 O 0.27641(7) 0.40664(4) 0.22009(11) 0.0132(2) Uani 1 1 d . .
O3 O 0.10917(8) 0.29799(5) 0.03598(14) 0.0251(3) Uani 1 1 d . .
O4 O 0.29168(7) 0.35979(5) 0.42962(12) 0.0173(3) Uani 1 1 d . .
N1 N 0.37431(8) 0.36003(5) 0.09440(14) 0.0129(3) Uani 1 1 d . .
N2 N 0.35128(8) 0.47355(5) 0.06682(14) 0.0142(3) Uani 1 1 d . .
N3 N 0.19090(8) 0.45026(6) 0.02849(14) 0.0145(3) Uani 1 1 d . .
C1 C 0.44601(10) 0.37291(7) 0.06579(18) 0.0157(4) Uani 1 1 d . .
H1A H 0.444770 0.369692 -0.024234 0.019 Uiso 1 1 calc R .
H1B H 0.482389 0.349506 0.107676 0.019 Uiso 1 1 calc R .
C2 C 0.46979(10) 0.42464(7) 0.10546(18) 0.0180(4) Uani 1 1 d . .
H2A H 0.467485 0.428327 0.194286 0.022 Uiso 1 1 calc R .
H2B H 0.521076 0.428822 0.095652 0.022 Uiso 1 1 calc R .
C3 C 0.42509(10) 0.46529(7) 0.03460(18) 0.0175(4) Uani 1 1 d . .
H3A H 0.452894 0.496099 0.048834 0.021 Uiso 1 1 calc R .
H3B H 0.419252 0.457837 -0.054654 0.021 Uiso 1 1 calc R .
C4 C 0.31925(11) 0.51464(7) -0.01621(18) 0.0182(4) Uani 1 1 d . .
H4A H 0.320995 0.505115 -0.102527 0.022 Uiso 1 1 calc R .
H4B H 0.350883 0.543573 0.002676 0.022 Uiso 1 1 calc R .
C5 C 0.24163(11) 0.52995(7) -0.00894(19) 0.0201(4) Uani 1 1 d . .
H5A H 0.230594 0.560330 -0.057209 0.024 Uiso 1 1 calc R .
H5B H 0.238753 0.537553 0.078125 0.024 Uiso 1 1 calc R .
C6 C 0.18333(11) 0.49213(7) -0.05596(18) 0.0191(4) Uani 1 1 d . .
H6A H 0.134597 0.506818 -0.060550 0.023 Uiso 1 1 calc R .
H6B H 0.188723 0.481241 -0.139796 0.023 Uiso 1 1 calc R .
C7 C 0.36872(10) 0.31941(6) 0.15082(16) 0.0139(3) Uani 1 1 d . .
H7 H 0.412557 0.302682 0.181527 0.017 Uiso 1 1 calc R .
C8 C 0.30142(10) 0.29662(7) 0.17209(17) 0.0146(4) Uani 1 1 d . .
C9 C 0.30195(11) 0.25767(7) 0.25687(17) 0.0163(4) Uani 1 1 d . .
C10 C 0.24015(11) 0.23324(7) 0.27260(18) 0.0201(4) Uani 1 1 d . .
H10 H 0.242191 0.208078 0.332531 0.024 Uiso 1 1 calc R .
C11 C 0.17385(11) 0.24589(7) 0.19901(19) 0.0213(4) Uani 1 1 d . .
H11 H 0.130917 0.228864 0.208624 0.026 Uiso 1 1 calc R .
C12 C 0.17049(11) 0.28280(7) 0.11291(19) 0.0190(4) Uani 1 1 d . .
C13 C 0.23394(10) 0.30985(6) 0.09983(17) 0.0143(4) Uani 1 1 d . .
C14 C 0.14103(10) 0.44303(7) 0.09437(17) 0.0162(4) Uani 1 1 d . .
H14 H 0.097256 0.461037 0.073742 0.019 Uiso 1 1 calc R .
C15 C 0.14678(10) 0.40945(7) 0.19765(17) 0.0152(4) Uani 1 1 d . .
C16 C 0.08547(10) 0.39526(7) 0.24904(18) 0.0197(4) Uani 1 1 d . .
C17 C 0.09123(11) 0.36875(8) 0.3557(2) 0.0236(4) Uani 1 1 d . .
H17 H 0.048925 0.358940 0.386358 0.028 Uiso 1 1 calc R .
C18 C 0.16067(11) 0.35610(7) 0.41974(18) 0.0208(4) Uani 1 1 d . .
H18 H 0.164982 0.338116 0.494503 0.025 Uiso 1 1 calc R .
C19 C 0.22225(10) 0.36956(7) 0.37500(17) 0.0158(4) Uani 1 1 d . .
C20 C 0.21681(10) 0.39556(6) 0.26044(17) 0.0137(3) Uani 1 1 d . .
C21 C 0.04296(13) 0.27470(10) 0.0515(3) 0.0440(7) Uani 1 1 d . .
H21A H 0.046024 0.239740 0.034250 0.066 Uiso 1 1 calc GR .
H21B H 0.002575 0.289088 -0.005743 0.066 Uiso 1 1 calc GR .
H21C H 0.034874 0.279299 0.136476 0.066 Uiso 1 1 calc GR .
C22 C 0.30092(11) 0.33130(7) 0.54098(18) 0.0212(4) Uani 1 1 d . .
H22A H 0.279732 0.348754 0.604085 0.032 Uiso 1 1 calc GR .
H22B H 0.352754 0.325979 0.570633 0.032 Uiso 1 1 calc GR .
H22C H 0.276577 0.299753 0.524146 0.032 Uiso 1 1 calc GR .
C23 C 0.36139(11) 0.49099(7) 0.19649(18) 0.0182(4) Uani 1 1 d . .
H23A H 0.381549 0.464580 0.252029 0.027 Uiso 1 1 calc GR .
H23B H 0.314487 0.501093 0.216493 0.027 Uiso 1 1 calc GR .
H23C H 0.394814 0.518798 0.206536 0.027 Uiso 1 1 calc GR .
Br3 Br 0.52159(2) 0.61095(2) 0.26636(2) 0.02266(5) Uani 1 1 d . .
Br4 Br 0.09724(2) 0.75649(2) 0.23516(2) 0.02265(5) Uani 1 1 d . .
Fe2 Fe 0.26778(2) 0.60074(2) 0.51586(2) 0.01220(6) Uani 1 1 d . .
Cl1 Cl 0.29743(3) 0.60029(2) 0.73366(4) 0.01935(9) Uani 1 1 d . .
O5 O 0.24871(7) 0.59956(5) 0.33434(11) 0.0134(3) Uani 1 1 d . .
O6 O 0.31370(7) 0.66453(5) 0.51507(12) 0.0141(3) Uani 1 1 d . .
O7 O 0.19765(7) 0.64113(5) 0.12268(12) 0.0169(3) Uani 1 1 d . .
O8 O 0.41326(7) 0.71570(5) 0.43498(13) 0.0189(3) Uani 1 1 d . .
N4 N 0.36124(8) 0.56188(6) 0.49229(14) 0.0147(3) Uani 1 1 d . .
N5 N 0.20957(9) 0.52893(6) 0.52134(14) 0.0153(3) Uani 1 1 d . .
N6 N 0.17077(8) 0.64110(6) 0.50697(14) 0.0146(3) Uani 1 1 d . .
C24 C 0.38650(11) 0.52027(7) 0.57298(18) 0.0188(4) Uani 1 1 d . .
H24A H 0.394013 0.530707 0.660431 0.023 Uiso 1 1 calc R .
H24B H 0.433311 0.508153 0.554300 0.023 Uiso 1 1 calc R .
C25 C 0.32977(11) 0.47961(7) 0.55172(19) 0.0203(4) Uani 1 1 d . .
H25A H 0.350692 0.450030 0.595715 0.024 Uiso 1 1 calc R .
H25B H 0.319945 0.471855 0.462489 0.024 Uiso 1 1 calc R .
C26 C 0.25760(11) 0.49090(7) 0.59336(18) 0.0187(4) Uani 1 1 d . .
H26A H 0.229636 0.460132 0.590794 0.022 Uiso 1 1 calc R .
H26B H 0.268172 0.501537 0.680629 0.022 Uiso 1 1 calc R .
C27 C 0.14555(11) 0.53342(7) 0.58610(18) 0.0186(4) Uani 1 1 d . .
H27A H 0.163592 0.541017 0.673981 0.022 Uiso 1 1 calc R .
H27B H 0.121075 0.501303 0.583076 0.022 Uiso 1 1 calc R .
C28 C 0.08918(10) 0.57180(7) 0.53511(19) 0.0192(4) Uani 1 1 d . .
H28A H 0.043530 0.564629 0.565858 0.023 Uiso 1 1 calc R .
H28B H 0.079067 0.569021 0.444019 0.023 Uiso 1 1 calc R .
C29 C 0.11170(10) 0.62431(7) 0.56949(19) 0.0185(4) Uani 1 1 d . .
H29A H 0.069252 0.646053 0.546882 0.022 Uiso 1 1 calc R .
H29B H 0.127608 0.626506 0.659916 0.022 Uiso 1 1 calc R .
C30 C 0.39803(10) 0.57407(7) 0.40826(17) 0.0148(4) Uani 1 1 d . .
H30 H 0.445607 0.561093 0.414433 0.018 Uiso 1 1 calc R .
C31 C 0.37251(10) 0.60623(6) 0.30426(17) 0.0140(3) Uani 1 1 d . .
C32 C 0.41986(10) 0.62281(7) 0.22553(17) 0.0160(4) Uani 1 1 d . .
C33 C 0.39486(11) 0.64692(7) 0.11727(18) 0.0190(4) Uani 1 1 d . .
H33 H 0.428091 0.658692 0.067689 0.023 Uiso 1 1 calc R .
C34 C 0.31996(11) 0.65415(7) 0.07993(17) 0.0178(4) Uani 1 1 d . .
H34 H 0.302631 0.670554 0.004562 0.021 Uiso 1 1 calc R .
C35 C 0.27144(10) 0.63754(7) 0.15217(17) 0.0144(4) Uani 1 1 d . .
C36 C 0.29677(10) 0.61416(6) 0.26782(16) 0.0127(3) Uani 1 1 d . .
C37 C 0.16078(10) 0.68111(7) 0.44447(17) 0.0150(4) Uani 1 1 d . .
H37 H 0.113625 0.695060 0.433325 0.018 Uiso 1 1 calc R .
C38 C 0.21572(10) 0.70671(6) 0.38956(16) 0.0139(4) Uani 1 1 d . .
C39 C 0.19696(10) 0.74359(7) 0.29919(17) 0.0157(4) Uani 1 1 d . .
C40 C 0.24789(11) 0.77066(7) 0.25313(17) 0.0174(4) Uani 1 1 d . .
H40 H 0.233294 0.794705 0.191687 0.021 Uiso 1 1 calc R .
C41 C 0.32188(11) 0.76255(7) 0.29751(18) 0.0179(4) Uani 1 1 d . .
H41 H 0.357476 0.781328 0.266403 0.021 Uiso 1 1 calc R .
C42 C 0.34296(10) 0.72739(7) 0.38617(17) 0.0151(4) Uani 1 1 d . .
C43 C 0.29040(10) 0.69817(6) 0.43277(16) 0.0134(3) Uani 1 1 d . .
C44 C 0.17020(11) 0.66697(8) 0.01135(18) 0.0219(4) Uani 1 1 d . .
H44A H 0.189120 0.700389 0.017142 0.033 Uiso 1 1 calc GR .
H44B H 0.117093 0.667815 -0.000450 0.033 Uiso 1 1 calc GR .
H44C H 0.185584 0.650386 -0.058857 0.033 Uiso 1 1 calc GR .
C45 C 0.46814(11) 0.73669(8) 0.3755(2) 0.0246(4) Uani 1 1 d . .
H45A H 0.457214 0.729823 0.286827 0.037 Uiso 1 1 calc GR .
H45B H 0.515347 0.722579 0.410199 0.037 Uiso 1 1 calc GR .
H45C H 0.469520 0.772070 0.388746 0.037 Uiso 1 1 calc GR .
C46 C 0.18377(11) 0.50980(7) 0.39471(18) 0.0191(4) Uani 1 1 d . .
H46A H 0.156103 0.479718 0.399785 0.029 Uiso 1 1 calc GR .
H46B H 0.225564 0.502919 0.354427 0.029 Uiso 1 1 calc GR .
H46C H 0.152669 0.534187 0.346588 0.029 Uiso 1 1 calc GR .
O1W O 0.43691(9) 0.40515(6) 0.40681(14) 0.0292(3) Uani 1 1 d . .
H1WA H 0.465052 0.383133 0.390375 0.044 Uiso 1 1 d R .
H1WB H 0.394172 0.394643 0.390925 0.044 Uiso 1 1 d R .
O2W O 0.45460(8) 0.65837(6) 0.66842(14) 0.0281(3) Uani 1 1 d . .
H2WA H 0.420642 0.643290 0.692968 0.042 Uiso 1 1 d R .
H2WB H 0.436242 0.673380 0.604058 0.042 Uiso 1 1 d R .
O11 O -0.01446(10) 0.66126(7) 0.35611(17) 0.0413(4) Uani 1 1 d . .
C47 C -0.03208(13) 0.63370(9) 0.2693(2) 0.0324(5) Uani 1 1 d . .
C48 C 0.02266(17) 0.61511(12) 0.1928(3) 0.0507(7) Uani 1 1 d . .
H48A H -0.001716 0.593524 0.127607 0.076 Uiso 0.5 1 calc R P
H48B H 0.044013 0.642820 0.155407 0.076 Uiso 0.5 1 calc R P
H48C H 0.061008 0.597004 0.245973 0.076 Uiso 0.5 1 calc R P
H48D H 0.070586 0.628708 0.225051 0.076 Uiso 0.5 1 calc R P
H48E H 0.024857 0.579412 0.197251 0.076 Uiso 0.5 1 calc R P
H48F H 0.007862 0.625228 0.106685 0.076 Uiso 0.5 1 calc R P
C49 C -0.10764(15) 0.61697(11) 0.2340(3) 0.0479(7) Uani 1 1 d . .
H49A H -0.111251 0.595169 0.162524 0.072 Uiso 0.5 1 calc R P
H49B H -0.122457 0.599397 0.303253 0.072 Uiso 0.5 1 calc R P
H49C H -0.139435 0.645212 0.212683 0.072 Uiso 0.5 1 calc R P
H49D H -0.137511 0.631350 0.289782 0.072 Uiso 0.5 1 calc R P
H49E H -0.126305 0.627122 0.149054 0.072 Uiso 0.5 1 calc R P
H49F H -0.109327 0.581307 0.239624 0.072 Uiso 0.5 1 calc R P

loop_
_atom_site_aniso_label
_atom_site_aniso_U_11
_atom_site_aniso_U_22
_atom_site_aniso_U_33
_atom_site_aniso_U_23
_atom_site_aniso_U_13
_atom_site_aniso_U_12
Br1 0.02728(11) 0.02093(10) 0.02066(10) 0.00851(8) 0.00169(8) 0.00341(8)
Br2 0.01380(10) 0.04851(14) 0.02552(11) 0.00286(9) 0.00564(8) 0.00051(9)
Fe1 0.01375(12) 0.01030(12) 0.01114(12) 0.00097(9) 0.00364(9) 0.00081(9)
Cl2 0.0253(2) 0.0179(2) 0.0121(2) 0.00147(16) 0.00527(17) 0.00243(18)
O1 0.0165(6) 0.0125(6) 0.0152(6) -0.0002(5) 0.0018(5) -0.0004(5)
O2 0.0148(6) 0.0132(6) 0.0123(6) 0.0005(5) 0.0046(5) -0.0010(5)
O3 0.0159(7) 0.0228(7) 0.0355(8) 0.0023(6) 0.0012(6) -0.0047(6)
O4 0.0200(7) 0.0189(7) 0.0133(6) 0.0047(5) 0.0037(5) 0.0007(5)
N1 0.0148(7) 0.0121(7) 0.0123(7) -0.0012(6) 0.0038(6) -0.0001(6)
N2 0.0184(8) 0.0103(7) 0.0150(8) 0.0019(6) 0.0063(6) 0.0007(6)
N3 0.0171(8) 0.0123(7) 0.0139(7) 0.0013(6) 0.0020(6) 0.0015(6)
C1 0.0149(9) 0.0155(9) 0.0185(9) 0.0020(7) 0.0078(7) 0.0020(7)
C2 0.0150(9) 0.0172(9) 0.0232(10) 0.0013(8) 0.0070(7) -0.0020(7)
C3 0.0197(9) 0.0132(9) 0.0219(10) 0.0014(7) 0.0098(8) -0.0026(7)
C4 0.0239(10) 0.0116(9) 0.0206(10) 0.0044(7) 0.0082(8) 0.0003(7)
C5 0.0260(10) 0.0120(9) 0.0233(10) 0.0044(7) 0.0071(8) 0.0043(8)
C6 0.0210(10) 0.0174(9) 0.0185(9) 0.0055(7) 0.0026(8) 0.0055(8)
C7 0.0170(9) 0.0130(9) 0.0120(8) -0.0022(7) 0.0033(7) 0.0026(7)
C8 0.0200(9) 0.0109(8) 0.0136(9) -0.0016(7) 0.0053(7) 0.0001(7)
C9 0.0207(9) 0.0145(9) 0.0136(9) -0.0010(7) 0.0031(7) 0.0023(7)
C10 0.0310(11) 0.0127(9) 0.0187(10) 0.0008(7) 0.0101(8) -0.0024(8)
C11 0.0229(10) 0.0159(9) 0.0275(11) -0.0031(8) 0.0113(8) -0.0058(8)
C12 0.0187(9) 0.0157(9) 0.0234(10) -0.0043(8) 0.0056(8) -0.0018(7)
C13 0.0186(9) 0.0112(8) 0.0141(9) -0.0029(7) 0.0058(7) -0.0005(7)
C14 0.0154(9) 0.0165(9) 0.0164(9) -0.0023(7) 0.0021(7) 0.0026(7)
C15 0.0162(9) 0.0146(9) 0.0159(9) -0.0032(7) 0.0057(7) -0.0002(7)
C16 0.0145(9) 0.0244(10) 0.0208(10) -0.0025(8) 0.0044(7) 0.0004(8)
C17 0.0213(10) 0.0273(11) 0.0251(11) 0.0013(8) 0.0123(8) -0.0035(8)
C18 0.0261(10) 0.0212(10) 0.0171(9) 0.0034(8) 0.0091(8) -0.0013(8)
C19 0.0204(9) 0.0130(9) 0.0147(9) -0.0018(7) 0.0050(7) 0.0002(7)
C20 0.0178(9) 0.0111(8) 0.0133(9) -0.0027(7) 0.0057(7) -0.0007(7)
C21 0.0192(11) 0.0357(14) 0.074(2) 0.0155(13) -0.0002(12) -0.0083(10)
C22 0.0285(11) 0.0208(10) 0.0137(9) 0.0042(7) 0.0025(8) 0.0006(8)
C23 0.0229(10) 0.0146(9) 0.0182(9) -0.0033(7) 0.0068(8) -0.0031(7)
Br3 0.01397(9) 0.03306(11) 0.02176(10) 0.00464(8) 0.00535(7) 0.00055(8)
Br4 0.01833(10) 0.02308(10) 0.02570(11) 0.00776(8) 0.00135(8) 0.00498(8)
Fe2 0.01538(13) 0.01020(12) 0.01175(12) 0.00165(9) 0.00443(10) 0.00072(9)
Cl1 0.0298(2) 0.0164(2) 0.0122(2) 0.00151(16) 0.00468(18) 0.00061(18)
O5 0.0151(6) 0.0133(6) 0.0123(6) 0.0019(5) 0.0037(5) 0.0000(5)
O6 0.0165(6) 0.0114(6) 0.0145(6) 0.0016(5) 0.0027(5) -0.0003(5)
O7 0.0166(6) 0.0187(7) 0.0149(6) 0.0047(5) 0.0008(5) 0.0011(5)
O8 0.0139(6) 0.0191(7) 0.0235(7) 0.0035(5) 0.0028(5) -0.0031(5)
N4 0.0176(8) 0.0120(7) 0.0143(7) 0.0009(6) 0.0021(6) 0.0019(6)
N5 0.0205(8) 0.0118(7) 0.0148(8) 0.0012(6) 0.0062(6) 0.0008(6)
N6 0.0164(8) 0.0137(7) 0.0152(8) -0.0011(6) 0.0067(6) -0.0010(6)
C24 0.0220(10) 0.0172(9) 0.0174(9) 0.0055(7) 0.0033(8) 0.0060(8)
C25 0.0264(10) 0.0139(9) 0.0211(10) 0.0052(7) 0.0053(8) 0.0051(8)
C26 0.0265(10) 0.0118(9) 0.0191(9) 0.0055(7) 0.0073(8) 0.0009(7)
C27 0.0241(10) 0.0142(9) 0.0198(9) 0.0010(7) 0.0106(8) -0.0031(8)
C28 0.0183(9) 0.0181(10) 0.0232(10) -0.0003(8) 0.0093(8) -0.0024(8)
C29 0.0190(9) 0.0164(9) 0.0225(10) 0.0004(7) 0.0108(8) 0.0000(7)
C30 0.0148(9) 0.0135(9) 0.0155(9) -0.0020(7) 0.0013(7) 0.0016(7)
C31 0.0173(9) 0.0118(8) 0.0134(8) -0.0021(7) 0.0042(7) 0.0002(7)
C32 0.0135(9) 0.0162(9) 0.0187(9) -0.0016(7) 0.0038(7) -0.0002(7)
C33 0.0208(10) 0.0200(10) 0.0177(9) 0.0024(7) 0.0080(8) -0.0028(8)
C34 0.0227(10) 0.0171(9) 0.0134(9) 0.0033(7) 0.0027(7) -0.0008(7)
C35 0.0170(9) 0.0115(8) 0.0145(9) -0.0004(7) 0.0026(7) 0.0004(7)
C36 0.0172(9) 0.0085(8) 0.0127(8) -0.0015(6) 0.0040(7) 0.0000(7)
C37 0.0160(9) 0.0139(9) 0.0152(9) -0.0019(7) 0.0032(7) 0.0019(7)
C38 0.0175(9) 0.0116(8) 0.0133(8) -0.0010(7) 0.0043(7) 0.0011(7)
C39 0.0155(9) 0.0149(9) 0.0163(9) -0.0004(7) 0.0018(7) 0.0030(7)
C40 0.0251(10) 0.0118(9) 0.0152(9) 0.0021(7) 0.0033(8) 0.0002(7)
C41 0.0231(10) 0.0132(9) 0.0183(9) 0.0006(7) 0.0064(8) -0.0037(7)
C42 0.0177(9) 0.0118(8) 0.0163(9) -0.0025(7) 0.0040(7) -0.0021(7)
C43 0.0193(9) 0.0092(8) 0.0124(8) -0.0008(6) 0.0040(7) 0.0003(7)
C44 0.0223(10) 0.0240(10) 0.0179(10) 0.0068(8) -0.0012(8) 0.0029(8)
C45 0.0173(10) 0.0244(11) 0.0327(12) 0.0027(9) 0.0058(8) -0.0066(8)
C46 0.0248(10) 0.0161(9) 0.0172(9) -0.0020(7) 0.0058(8) -0.0031(8)
O1W 0.0260(8) 0.0330(9) 0.0283(8) -0.0002(7) 0.0040(6) 0.0020(7)
O2W 0.0251(8) 0.0321(8) 0.0245(8) 0.0020(6) -0.0031(6) 0.0044(6)
O11 0.0366(10) 0.0392(10) 0.0447(11) -0.0113(8) -0.0030(8) -0.0015(8)
C47 0.0370(13) 0.0281(12) 0.0295(12) 0.0022(10) -0.0019(10) 0.0008(10)
C48 0.0563(18) 0.0559(18) 0.0422(16) -0.0047(13) 0.0152(14) -0.0024(15)
C49 0.0426(16) 0.0484(17) 0.0508(17) -0.0129(13) 0.0022(13) -0.0076(13)

loop_
_atom_type_symbol
_atom_type_description
_atom_type_scat_dispersion_real
_atom_type_scat_dispersion_imag
_atom_type_scat_source
C C 0.0033 0.0016 'International Tables Vol C Tables 4.2.6.8 and 6.1.1.4'
H H 0.0000 0.0000 'International Tables Vol C Tables 4.2.6.8 and 6.1.1.4'
Br Br -0.2901 2.4595 'International Tables Vol C Tables 4.2.6.8 and 6.1.1.4'
Cl Cl 0.1484 0.1585 'International Tables Vol C Tables 4.2.6.8 and 6.1.1.4'
Fe Fe 0.3463 0.8444 'International Tables Vol C Tables 4.2.6.8 and 6.1.1.4'
N N 0.0061 0.0033 'International Tables Vol C Tables 4.2.6.8 and 6.1.1.4'
O O 0.0106 0.0060 'International Tables Vol C Tables 4.2.6.8 and 6.1.1.4'

loop_
_geom_angle_atom_site_label_1
_geom_angle_atom_site_label_2
_geom_angle_atom_site_label_3
_geom_angle
O1 Fe1 Cl2 91.87(4)
O1 Fe1 O2 90.70(5)
O1 Fe1 N1 86.36(6)
O1 Fe1 N2 179.08(6)
O1 Fe1 N3 93.33(6)
O2 Fe1 Cl2 177.29(4)
O2 Fe1 N1 85.73(6)
O2 Fe1 N2 89.45(5)
O2 Fe1 N3 81.86(6)
N1 Fe1 Cl2 95.29(4)
N1 Fe1 N2 92.75(6)
N1 Fe1 N3 167.58(6)
N2 Fe1 Cl2 87.99(4)
N3 Fe1 Cl2 97.13(4)
N3 Fe1 N2 87.58(6)
C13 O1 Fe1 123.89(11)
C20 O2 Fe1 122.51(11)
C12 O3 C21 116.29(17)
C19 O4 C22 116.75(15)
C1 N1 Fe1 121.36(11)
C7 N1 Fe1 121.11(13)
C7 N1 C1 117.51(15)
C3 N2 Fe1 111.30(11)
C3 N2 C4 104.88(14)
C4 N2 Fe1 112.94(11)
C23 N2 Fe1 111.46(11)
C23 N2 C3 107.64(15)
C23 N2 C4 108.27(14)
C6 N3 Fe1 119.20(12)
C14 N3 Fe1 122.49(13)
C14 N3 C6 118.29(16)
N1 C1 H1A 108.9
N1 C1 H1B 108.9
N1 C1 C2 113.18(15)
H1A C1 H1B 107.8
C2 C1 H1A 108.9
C2 C1 H1B 108.9
C1 C2 H2A 108.5
C1 C2 H2B 108.5
H2A C2 H2B 107.5
C3 C2 C1 115.10(16)
C3 C2 H2A 108.5
C3 C2 H2B 108.5
N2 C3 C2 115.88(15)
N2 C3 H3A 108.3
N2 C3 H3B 108.3
C2 C3 H3A 108.3
C2 C3 H3B 108.3
H3A C3 H3B 107.4
N2 C4 H4A 108.0
N2 C4 H4B 108.0
N2 C4 C5 117.21(15)
H4A C4 H4B 107.2
C5 C4 H4A 108.0
C5 C4 H4B 108.0
C4 C5 H5A 108.5
C4 C5 H5B 108.5
C4 C5 C6 115.22(16)
H5A C5 H5B 107.5
C6 C5 H5A 108.5
C6 C5 H5B 108.5
N3 C6 C5 109.22(15)
N3 C6 H6A 109.8
N3 C6 H6B 109.8
C5 C6 H6A 109.8
C5 C6 H6B 109.8
H6A C6 H6B 108.3
N1 C7 H7 116.9
N1 C7 C8 126.16(17)
C8 C7 H7 116.9
C9 C8 C7 121.21(17)
C9 C8 C13 117.84(17)
C13 C8 C7 120.69(16)
C8 C9 Br1 119.80(14)
C10 C9 Br1 117.59(15)
C10 C9 C8 122.61(18)
C9 C10 H10 120.4
C9 C10 C11 119.19(18)
C11 C10 H10 120.4
C10 C11 H11 119.7
C12 C11 C10 120.60(18)
C12 C11 H11 119.7
O3 C12 C11 125.62(18)
O3 C12 C13 113.81(17)
C11 C12 C13 120.54(18)
O1 C13 C8 122.75(16)
O1 C13 C12 118.12(17)
C8 C13 C12 119.12(17)
N3 C14 H14 117.6
N3 C14 C15 124.90(17)
C15 C14 H14 117.6
C16 C15 C14 121.91(17)
C16 C15 C20 118.27(17)
C20 C15 C14 119.23(16)
C15 C16 Br2 119.62(15)
C17 C16 Br2 117.93(15)
C17 C16 C15 122.44(18)
C16 C17 H17 120.3
C16 C17 C18 119.33(18)
C18 C17 H17 120.3
C17 C18 H18 119.6
C19 C18 C17 120.71(18)
C19 C18 H18 119.6
O4 C19 C18 125.64(17)
O4 C19 C20 113.87(16)
C18 C19 C20 120.48(18)
O2 C20 C15 122.81(16)
O2 C20 C19 118.47(16)
C15 C20 C19 118.69(16)
O3 C21 H21A 109.5
O3 C21 H21B 109.5
O3 C21 H21C 109.5
H21A C21 H21B 109.5
H21A C21 H21C 109.5
H21B C21 H21C 109.5
O4 C22 H22A 109.5
O4 C22 H22B 109.5
O4 C22 H22C 109.5
H22A C22 H22B 109.5
H22A C22 H22C 109.5
H22B C22 H22C 109.5
N2 C23 H23A 109.5
N2 C23 H23B 109.5
N2 C23 H23C 109.5
H23A C23 H23B 109.5
H23A C23 H23C 109.5
H23B C23 H23C 109.5
O5 Fe2 Cl1 176.69(4)
O5 Fe2 N4 82.99(6)
O5 Fe2 N5 90.43(5)
O5 Fe2 N6 87.43(6)
O6 Fe2 Cl1 88.93(4)
O6 Fe2 O5 90.83(5)
O6 Fe2 N4 94.44(6)
O6 Fe2 N5 176.77(6)
O6 Fe2 N6 84.61(6)
N4 Fe2 Cl1 93.73(4)
N4 Fe2 N5 88.67(6)
N4 Fe2 N6 170.37(6)
N5 Fe2 Cl1 89.99(4)
N6 Fe2 Cl1 95.83(4)
N6 Fe2 N5 92.48(6)
C36 O5 Fe2 122.43(11)
C43 O6 Fe2 122.53(11)
C35 O7 C44 116.08(15)
C42 O8 C45 116.29(15)
C24 N4 Fe2 120.47(12)
C30 N4 Fe2 121.00(13)
C30 N4 C24 118.53(16)
C26 N5 Fe2 111.68(11)
C27 N5 Fe2 111.68(11)
C27 N5 C26 105.07(14)
C46 N5 Fe2 111.32(11)
C46 N5 C26 108.49(15)
C46 N5 C27 108.34(15)
C29 N6 Fe2 121.47(12)
C37 N6 Fe2 120.99(13)
C37 N6 C29 117.53(16)
N4 C24 H24A 109.8
N4 C24 H24B 109.8
N4 C24 C25 109.19(15)
H24A C24 H24B 108.3
C25 C24 H24A 109.8
C25 C24 H24B 109.8
C24 C25 H25A 108.4
C24 C25 H25B 108.4
C24 C25 C26 115.61(16)
H25A C25 H25B 107.4
C26 C25 H25A 108.4
C26 C25 H25B 108.4
N5 C26 C25 117.37(15)
N5 C26 H26A 108.0
N5 C26 H26B 108.0
C25 C26 H26A 108.0
C25 C26 H26B 108.0
H26A C26 H26B 107.2
N5 C27 H27A 108.3
N5 C27 H27B 108.3
N5 C27 C28 116.10(15)
H27A C27 H27B 107.4
C28 C27 H27A 108.3
C28 C27 H27B 108.3
C27 C28 H28A 108.7
C27 C28 H28B 108.7
C27 C28 C29 114.42(16)
H28A C28 H28B 107.6
C29 C28 H28A 108.7
C29 C28 H28B 108.7
N6 C29 C28 112.10(15)
N6 C29 H29A 109.2
N6 C29 H29B 109.2
C28 C29 H29A 109.2
C28 C29 H29B 109.2
H29A C29 H29B 107.9
N4 C30 H30 117.4
N4 C30 C31 125.18(17)
C31 C30 H30 117.4
C32 C31 C30 121.21(17)
C32 C31 C36 118.42(16)
C36 C31 C30 119.42(16)
C31 C32 Br3 120.31(14)
C33 C32 Br3 117.75(14)
C33 C32 C31 121.93(17)
C32 C33 H33 120.1
C32 C33 C34 119.82(17)
C34 C33 H33 120.1
C33 C34 H34 119.8
C35 C34 C33 120.37(17)
C35 C34 H34 119.8
O7 C35 C34 125.16(17)
O7 C35 C36 114.32(16)
C34 C35 C36 120.53(17)
O5 C36 C31 122.67(16)
O5 C36 C35 118.45(16)
C31 C36 C35 118.85(16)
N6 C37 H37 117.2
N6 C37 C38 125.52(17)
C38 C37 H37 117.2
C39 C38 C37 121.66(17)
C43 C38 C37 120.42(16)
C43 C38 C39 117.72(16)
C38 C39 Br4 119.97(14)
C40 C39 Br4 117.39(14)
C40 C39 C38 122.63(17)
C39 C40 H40 120.3
C39 C40 C41 119.46(17)
C41 C40 H40 120.3
C40 C41 H41 119.9
C42 C41 C40 120.16(18)
C42 C41 H41 119.9
O8 C42 C41 125.43(17)
O8 C42 C43 113.66(16)
C41 C42 C43 120.87(17)
O6 C43 C38 122.70(16)
O6 C43 C42 118.18(16)
C38 C43 C42 119.12(16)
O7 C44 H44A 109.5
O7 C44 H44B 109.5
O7 C44 H44C 109.5
H44A C44 H44B 109.5
H44A C44 H44C 109.5
H44B C44 H44C 109.5
O8 C45 H45A 109.5
O8 C45 H45B 109.5
O8 C45 H45C 109.5
H45A C45 H45B 109.5
H45A C45 H45C 109.5
H45B C45 H45C 109.5
N5 C46 H46A 109.5
N5 C46 H46B 109.5
N5 C46 H46C 109.5
H46A C46 H46B 109.5
H46A C46 H46C 109.5
H46B C46 H46C 109.5
H1WA O1W H1WB 108.5
H2WA O2W H2WB 106.8
O11 C47 C48 121.6(2)
O11 C47 C49 121.3(2)
C49 C47 C48 117.2(2)
C47 C48 H48A 109.5
C47 C48 H48B 109.5
C47 C48 H48C 109.5
H48A C48 H48B 109.5
H48A C48 H48C 109.5
H48B C48 H48C 109.5
H48D C48 H48E 109.5
H48D C48 H48F 109.5
H48E C48 H48F 109.5
C47 C49 H49A 109.5
C47 C49 H49B 109.5
C47 C49 H49C 109.5
H49A C49 H49B 109.5
H49A C49 H49C 109.5
H49B C49 H49C 109.5
H49D C49 H49E 109.5
H49D C49 H49F 109.5
H49E C49 H49F 109.5

loop_
_geom_bond_atom_site_label_1
_geom_bond_atom_site_label_2
_geom_bond_distance
Br1 C9 1.9131(19)
Br2 C16 1.918(2)
Fe1 Cl2 2.3357(5)
Fe1 O1 1.9359(13)
Fe1 O2 1.9960(13)
Fe1 N1 2.0958(15)
Fe1 N2 2.2503(15)
Fe1 N3 2.1201(16)
O1 C13 1.313(2)
O2 C20 1.304(2)
O3 C12 1.369(2)
O3 C21 1.429(3)
O4 C19 1.362(2)
O4 C22 1.437(2)
N1 C1 1.472(2)
N1 C7 1.287(2)
N2 C3 1.500(2)
N2 C4 1.508(2)
N2 C23 1.485(2)
N3 C6 1.467(2)
N3 C14 1.290(2)
C1 H1A 0.9900
C1 H1B 0.9900
C1 C2 1.527(3)
C2 H2A 0.9900
C2 H2B 0.9900
C2 C3 1.525(3)
C3 H3A 0.9900
C3 H3B 0.9900
C4 H4A 0.9900
C4 H4B 0.9900
C4 C5 1.526(3)
C5 H5A 0.9900
C5 H5B 0.9900
C5 C6 1.529(3)
C6 H6A 0.9900
C6 H6B 0.9900
C7 H7 0.9500
C7 C8 1.459(3)
C8 C9 1.416(3)
C8 C13 1.420(3)
C9 C10 1.372(3)
C10 H10 0.9500
C10 C11 1.404(3)
C11 H11 0.9500
C11 C12 1.380(3)
C12 C13 1.427(3)
C14 H14 0.9500
C14 C15 1.451(3)
C15 C16 1.416(3)
C15 C20 1.425(3)
C16 C17 1.368(3)
C17 H17 0.9500
C17 C18 1.412(3)
C18 H18 0.9500
C18 C19 1.377(3)
C19 C20 1.435(3)
C21 H21A 0.9800
C21 H21B 0.9800
C21 H21C 0.9800
C22 H22A 0.9800
C22 H22B 0.9800
C22 H22C 0.9800
C23 H23A 0.9800
C23 H23B 0.9800
C23 H23C 0.9800
Br3 C32 1.9075(18)
Br4 C39 1.9116(19)
Fe2 Cl1 2.3645(5)
Fe2 O5 1.9670(13)
Fe2 O6 1.9483(13)
Fe2 N4 2.1003(16)
Fe2 N5 2.2547(16)
Fe2 N6 2.1133(16)
O5 C36 1.314(2)
O6 C43 1.313(2)
O7 C35 1.367(2)
O7 C44 1.432(2)
O8 C42 1.371(2)
O8 C45 1.428(2)
N4 C24 1.472(2)
N4 C30 1.286(2)
N5 C26 1.509(2)
N5 C27 1.499(2)
N5 C46 1.489(2)
N6 C29 1.471(2)
N6 C37 1.291(2)
C24 H24A 0.9900
C24 H24B 0.9900
C24 C25 1.529(3)
C25 H25A 0.9900
C25 H25B 0.9900
C25 C26 1.529(3)
C26 H26A 0.9900
C26 H26B 0.9900
C27 H27A 0.9900
C27 H27B 0.9900
C27 C28 1.527(3)
C28 H28A 0.9900
C28 H28B 0.9900
C28 C29 1.529(3)
C29 H29A 0.9900
C29 H29B 0.9900
C30 H30 0.9500
C30 C31 1.458(3)
C31 C32 1.414(3)
C31 C36 1.422(3)
C32 C33 1.372(3)
C33 H33 0.9500
C33 C34 1.406(3)
C34 H34 0.9500
C34 C35 1.381(3)
C35 C36 1.431(2)
C37 H37 0.9500
C37 C38 1.457(3)
C38 C39 1.419(3)
C38 C43 1.417(3)
C39 C40 1.370(3)
C40 H40 0.9500
C40 C41 1.405(3)
C41 H41 0.9500
C41 C42 1.380(3)
C42 C43 1.429(3)
C44 H44A 0.9800
C44 H44B 0.9800
C44 H44C 0.9800
C45 H45A 0.9800
C45 H45B 0.9800
C45 H45C 0.9800
C46 H46A 0.9800
C46 H46B 0.9800
C46 H46C 0.9800
O1W H1WA 0.8403
O1W H1WB 0.8398
O2W H2WA 0.8398
O2W H2WB 0.8398
O11 C47 1.218(3)
C47 C48 1.519(4)
C47 C49 1.474(4)
C48 H48A 0.9800
C48 H48B 0.9800
C48 H48C 0.9800
C48 H48D 0.9800
C48 H48E 0.9800
C48 H48F 0.9800
C49 H49A 0.9800
C49 H49B 0.9800
C49 H49C 0.9800
C49 H49D 0.9800
C49 H49E 0.9800
C49 H49F 0.9800

loop_
_geom_hbond_atom_site_label_D
_geom_hbond_atom_site_label_H
_geom_hbond_atom_site_label_A
_geom_hbond_distance_DH
_geom_hbond_distance_HA
_geom_hbond_distance_DA
_geom_hbond_angle_DHA
_geom_hbond_site_symmetry_A
_geom_hbond_publ_flag
O1W H1WA O2W 0.84 2.07 2.899(2) 167.0 3_666 yes
O1W H1WB O4 0.84 2.25 3.036(2) 156.9 . yes
O2W H2WB O6 0.84 2.35 2.8826(19) 122.1 . yes
O2W H2WB O8 0.84 2.17 2.996(2) 167.5 . yes

loop_
_geom_torsion_atom_site_label_1
_geom_torsion_atom_site_label_2
_geom_torsion_atom_site_label_3
_geom_torsion_atom_site_label_4
_geom_torsion
Br1 C9 C10 C11 -178.35(14)
Br2 C16 C17 C18 -179.64(15)
Fe1 O1 C13 C8 -35.0(2)
Fe1 O1 C13 C12 146.18(14)
Fe1 O2 C20 C15 -39.0(2)
Fe1 O2 C20 C19 142.94(13)
Fe1 N1 C1 C2 51.37(19)
Fe1 N1 C7 C8 7.7(2)
Fe1 N2 C3 C2 -57.02(18)
Fe1 N2 C4 C5 55.81(19)
Fe1 N3 C6 C5 -67.34(18)
Fe1 N3 C14 C15 10.7(3)
O3 C12 C13 O1 0.7(2)
O3 C12 C13 C8 -178.17(16)
O4 C19 C20 O2 0.6(2)
O4 C19 C20 C15 -177.52(15)
N1 C1 C2 C3 -67.1(2)
N1 C7 C8 C9 -166.45(18)
N1 C7 C8 C13 19.5(3)
N2 C4 C5 C6 -67.4(2)
N3 C14 C15 C16 -166.05(19)
N3 C14 C15 C20 22.9(3)
C1 N1 C7 C8 -170.73(17)
C1 C2 C3 N2 74.8(2)
C3 N2 C4 C5 177.18(16)
C4 N2 C3 C2 -179.46(16)
C4 C5 C6 N3 68.5(2)
C6 N3 C14 C15 -167.80(17)
C7 N1 C1 C2 -130.25(17)
C7 C8 C9 Br1 5.4(2)
C7 C8 C9 C10 -175.31(17)
C7 C8 C13 O1 -6.2(3)
C7 C8 C13 C12 172.53(17)
C8 C9 C10 C11 2.4(3)
C9 C8 C13 O1 179.49(16)
C9 C8 C13 C12 -1.7(3)
C9 C10 C11 C12 -0.8(3)
C10 C11 C12 O3 179.61(18)
C10 C11 C12 C13 -2.0(3)
C11 C12 C13 O1 -177.88(17)
C11 C12 C13 C8 3.3(3)
C13 C8 C9 Br1 179.66(13)
C13 C8 C9 C10 -1.1(3)
C14 N3 C6 C5 111.19(19)
C14 C15 C16 Br2 10.2(3)
C14 C15 C16 C17 -171.43(19)
C14 C15 C20 O2 -9.0(3)
C14 C15 C20 C19 169.02(16)
C15 C16 C17 C18 2.0(3)
C16 C15 C20 O2 179.60(17)
C16 C15 C20 C19 -2.4(3)
C16 C17 C18 C19 -0.9(3)
C17 C18 C19 O4 179.29(18)
C17 C18 C19 C20 -1.7(3)
C18 C19 C20 O2 -178.49(17)
C18 C19 C20 C15 3.4(3)
C20 C15 C16 Br2 -178.63(13)
C20 C15 C16 C17 -0.3(3)
C21 O3 C12 C11 3.0(3)
C21 O3 C12 C13 -175.4(2)
C22 O4 C19 C18 2.6(3)
C22 O4 C19 C20 -176.42(16)
C23 N2 C3 C2 65.4(2)
C23 N2 C4 C5 -68.1(2)
Br3 C32 C33 C34 176.54(14)
Br4 C39 C40 C41 179.89(14)
Fe2 O5 C36 C31 36.2(2)
Fe2 O5 C36 C35 -145.88(13)
Fe2 O6 C43 C38 39.0(2)
Fe2 O6 C43 C42 -141.46(14)
Fe2 N4 C24 C25 64.60(18)
Fe2 N4 C30 C31 -15.5(3)
Fe2 N5 C26 C25 -56.44(19)
Fe2 N5 C27 C28 55.97(19)
Fe2 N6 C29 C28 -52.7(2)
Fe2 N6 C37 C38 -9.3(3)
O7 C35 C36 O5 -1.3(2)
O7 C35 C36 C31 176.70(15)
O8 C42 C43 O6 0.4(2)
O8 C42 C43 C38 179.94(15)
N4 C24 C25 C26 -67.4(2)
N4 C30 C31 C32 171.51(18)
N4 C30 C31 C36 -19.8(3)
N5 C27 C28 C29 -76.1(2)
N6 C37 C38 C39 165.01(18)
N6 C37 C38 C43 -20.3(3)
C24 N4 C30 C31 165.12(17)
C24 C25 C26 N5 69.1(2)
C26 N5 C27 C28 177.22(16)
C27 N5 C26 C25 -177.69(16)
C27 C28 C29 N6 69.5(2)
C29 N6 C37 C38 171.80(17)
C30 N4 C24 C25 -116.06(19)
C30 C31 C32 Br3 -8.7(2)
C30 C31 C32 C33 170.09(18)
C30 C31 C36 O5 10.2(3)
C30 C31 C36 C35 -167.67(16)
C31 C32 C33 C34 -2.3(3)
C32 C31 C36 O5 179.24(16)
C32 C31 C36 C35 1.3(3)
C32 C33 C34 C35 0.6(3)
C33 C34 C35 O7 -177.63(17)
C33 C34 C35 C36 2.0(3)
C34 C35 C36 O5 179.04(16)
C34 C35 C36 C31 -3.0(3)
C36 C31 C32 Br3 -177.54(13)
C36 C31 C32 C33 1.3(3)
C37 N6 C29 C28 126.20(18)
C37 C38 C39 Br4 -6.0(2)
C37 C38 C39 C40 174.95(17)
C37 C38 C43 O6 6.0(3)
C37 C38 C43 C42 -173.57(16)
C38 C39 C40 C41 -1.0(3)
C39 C38 C43 O6 -179.13(16)
C39 C38 C43 C42 1.4(3)
C39 C40 C41 C42 0.4(3)
C40 C41 C42 O8 178.93(17)
C40 C41 C42 C43 1.1(3)
C41 C42 C43 O6 178.50(17)
C41 C42 C43 C38 -2.0(3)
C43 C38 C39 Br4 179.18(13)
C43 C38 C39 C40 0.1(3)
C44 O7 C35 C34 -4.1(3)
C44 O7 C35 C36 176.29(16)
C45 O8 C42 C41 -9.8(3)
C45 O8 C42 C43 168.22(16)
C46 N5 C26 C25 66.6(2)
C46 N5 C27 C28 -67.0(2)
